data_4087585
loop_
_publ_author_name
'Parker, Kyle D. J.'
'Nied, Dominik'
'Fryzuk, Michael D.'

_publ_section_title
;
 Hydrogenolysis of Tantalum Hydrocarbyl Complexes: Intermediates on the
 Road to a Dinuclear Tantalum Tetrahydride Derivative
;
_journal_issue 14
_journal_name_full Organometallics
_journal_page_first 3546
_journal_paper_doi 10.1021/acs.organomet.5b00344
_journal_volume 34
_journal_year 2015
_chemical_formula_moiety 'C41 H48 N2 P Ta'
_chemical_formula_sum 'C41 H48 N2 P Ta'
_chemical_formula_weight 780.77
_space_group_crystal_system monoclinic
_space_group_IT_number 14
_space_group_name_Hall '-P 2yn'
_space_group_name_H-M_alt 'P 1 21/n 1'
_symmetry_Int_Tables_number 14
_atom_sites_solution_primary direct
_audit_creation_date 2015-04-19
_audit_creation_method
;
Olex2 1.2
(compiled 2015.01.26 svn.r3151 for OlexSys, GUI svn.r4998)
;
_cell_angle_alpha 90
_cell_angle_beta 99.4195(12)
_cell_angle_gamma 90
_cell_formula_units_Z 4
_cell_length_a 11.4666(5)
_cell_length_b 12.4000(5)
_cell_length_c 25.0796(11)
_cell_measurement_reflns_used 9897
_cell_measurement_temperature 173(2)
_cell_measurement_theta_max 25.10
_cell_measurement_theta_min 2.44
_cell_volume 3517.9(3)
_computing_molecular_graphics 'Olex2 (Dolomanov et al., 2009)'
_computing_publication_material 'Olex2 (Dolomanov et al., 2009)'
_computing_structure_refinement 'olex2.refine (Bourhis et al., 2015)'
_computing_structure_solution 'SIR2004 (Burla et al., 2007)'
_diffrn_ambient_temperature 173.15
_diffrn_measured_fraction_theta_full 0.9928
_diffrn_measured_fraction_theta_max 0.9928
_diffrn_measurement_device_type 'Bruker APEX-II CCD'
_diffrn_measurement_method '\f and \w scans'
_diffrn_radiation_monochromator graphite
_diffrn_radiation_type 'Mo K\a'
_diffrn_radiation_wavelength 0.71069
_diffrn_reflns_av_R_equivalents 0.0208
_diffrn_reflns_av_unetI/netI 0.0203
_diffrn_reflns_limit_h_max 13
_diffrn_reflns_limit_h_min -13
_diffrn_reflns_limit_k_max 14
_diffrn_reflns_limit_k_min -12
_diffrn_reflns_limit_l_max 29
_diffrn_reflns_limit_l_min -29
_diffrn_reflns_number 21985
_diffrn_reflns_theta_full 25.1027
_diffrn_reflns_theta_max 25.10
_diffrn_reflns_theta_min 1.84
_diffrn_standards_number 0
_exptl_absorpt_coefficient_mu 3.201
_exptl_absorpt_correction_T_max 0.7452
_exptl_absorpt_correction_T_min 0.6026
_exptl_absorpt_correction_type multi-scan
_exptl_absorpt_process_details
;
SADABS-2008/1 (Bruker,2008) was used for absorption correction.
wR2(int) was 0.0547 before and 0.0307 after correction.
The Ratio of minimum to maximum transmission is 0.8086.
The \l/2 correction factor is 0.0015.
;
_exptl_crystal_colour orange
_exptl_crystal_density_diffrn 1.4740
_exptl_crystal_description prism
_exptl_crystal_F_000 1582.5586
_exptl_crystal_size_max 0.28
_exptl_crystal_size_mid 0.24
_exptl_crystal_size_min 0.16
_refine_diff_density_max 0.8355
_refine_diff_density_min -0.5413
_refine_diff_density_rms 0.0873
_refine_ls_d_res_high 0.8376
_refine_ls_d_res_low 11.0857
_refine_ls_goodness_of_fit_ref 1.0887
_refine_ls_hydrogen_treatment mixed
_refine_ls_matrix_type full
_refine_ls_number_constraints 74
_refine_ls_number_parameters 415
_refine_ls_number_reflns 6227
_refine_ls_number_restraints 0
_refine_ls_restrained_S_all 1.0887
_refine_ls_R_factor_all 0.0218
_refine_ls_R_factor_gt 0.0185
_refine_ls_shift/su_max 0.0098
_refine_ls_shift/su_mean 0.0001
_refine_ls_structure_factor_coef Fsqd
_refine_ls_weighting_details 'w=1/[\s^2^(Fo^2^)+(0.0113P)^2^+4.3562P] where P=(Fo^2^+2Fc^2^)/3'
_refine_ls_weighting_scheme calc
_refine_ls_wR_factor_gt 0.0394
_refine_ls_wR_factor_ref 0.0406
_reflns_Friedel_coverage 0.0
_reflns_limit_h_max 11
_reflns_limit_h_min -13
_reflns_limit_k_max 14
_reflns_limit_k_min 0
_reflns_limit_l_max 29
_reflns_limit_l_min -10
_reflns_number_gt 5726
_reflns_number_total 6227
_reflns_threshold_expression I>=2u(I)
_cod_data_source_file om5b00344_si_002.cif
_cod_data_source_block mf890_0m
_cod_original_cell_volume 3518(2)
_cod_original_sg_symbol_Hall '-P 2ybc (x-z,y,z)'
_cod_database_code 4087585
_olex2_refinement_description
;
1. Fixed Uiso
 At 1.2 times of:
  All C(H) groups
 At 1.5 times of:
  All C(H,H,H) groups
2.a Me refined with riding coordinates:
 C41(H41a,H41b,H41c)
2.b Aromatic/amide H refined with riding coordinates:
 C11(H11), C33(H33), C25(H25), C02(H02), C34(H34), C36(H36), C16(H16),
 C10(H10), C06(H06), C04(H04), C08(H08), C05(H05), C27(H27), C18(H18), C03(H03)
2.c Idealised Me refined as rotating group:
 C40(H40a,H40b,H40c), C31(H31a,H31b,H31c), C13(H13a,H13b,H13c), C30(H30a,H30b,
 H30c), C38(H38a,H38b,H38c), C29(H29a,H29b,H29c), C20(H20a,H20b,H20c), C39(H39a,
 H39b,H39c), C22(H22a,H22b,H22c), C21(H21a,H21b,H21c)
;
_olex2_submission_special_instructions 'No special instructions were received'

loop_
_space_group_symop_id
_space_group_symop_operation_xyz
1 x,y,z
2 -x+1/2,y+1/2,-z+1/2
3 -x,-y,-z
4 x-1/2,-y-1/2,z-1/2

loop_
_atom_site_label
_atom_site_type_symbol
_atom_site_fract_x
_atom_site_fract_y
_atom_site_fract_z
_atom_site_U_iso_or_equiv
_atom_site_adp_type
_atom_site_occupancy
_atom_site_refinement_flags_posn
Ta1 Ta -0.014720(8) 0.310205(8) 0.398421(4) 0.01277(4) Uani 1.000000 .
P1 P 0.02646(5) 0.12471(5) 0.35655(2) 0.01264(13) Uani 1.000000 .
C40 C 0.0918(2) 0.4431(2) 0.43989(10) 0.0218(6) Uani 1.000000 .
H40a H 0.1740(3) 0.4244(6) 0.4445(6) 0.0327(9) Uiso 1.000000 GR
H40b H 0.0784(12) 0.5076(4) 0.4186(3) 0.0327(9) Uiso 1.000000 GR
H40c H 0.0692(11) 0.4552(9) 0.4746(3) 0.0327(9) Uiso 1.000000 GR
C11 C -0.0054(2) 0.3001(2) 0.22219(10) 0.0171(5) Uani 1.000000 .
H11 H 0.0010(2) 0.3730(2) 0.21449(10) 0.0205(6) Uiso 1.000000 R
C28 C -0.2383(2) 0.2673(2) 0.49387(10) 0.0150(5) Uani 1.000000 .
C33 C -0.2363(2) 0.0234(2) 0.42988(10) 0.0161(5) Uani 1.000000 .
H33 H -0.2882(2) 0.0546(2) 0.45028(10) 0.0194(6) Uiso 1.000000 R
C31 C -0.1211(2) 0.2575(2) 0.53119(10) 0.0187(6) Uani 1.000000 .
H31a H -0.0710(6) 0.3166(8) 0.5250(5) 0.0281(8) Uiso 1.000000 GR
H31b H -0.1340(3) 0.2588(14) 0.56805(10) 0.0281(8) Uiso 1.000000 GR
H31c H -0.0839(7) 0.1908(7) 0.5242(5) 0.0281(8) Uiso 1.000000 GR
C13 C -0.0505(2) 0.0368(2) 0.14315(10) 0.0207(6) Uani 1.000000 .
H13a H -0.1242(8) 0.0527(9) 0.1203(4) 0.0311(9) Uiso 1.000000 GR
H13b H 0.0129(8) 0.0430(10) 0.1226(4) 0.0311(9) Uiso 1.000000 GR
H13c H -0.0527(15) -0.0354(2) 0.15686(10) 0.0311(9) Uiso 1.000000 GR
N2 N -0.14912(17) 0.20275(16) 0.41584(8) 0.0132(4) Uani 1.000000 .
C25 C -0.4573(2) 0.2822(2) 0.42753(10) 0.0170(5) Uani 1.000000 .
H25 H -0.5306(2) 0.2857(2) 0.40541(10) 0.0204(6) Uiso 1.000000 R
C15 C 0.1664(2) 0.4738(2) 0.31977(10) 0.0161(5) Uani 1.000000 .
C02 C 0.2125(2) 0.0003(2) 0.41165(10) 0.0184(5) Uani 1.000000 .
H02 H 0.1630(2) -0.0135(2) 0.43674(10) 0.0220(7) Uiso 1.000000 R
C30 C -0.5565(2) 0.3457(3) 0.50472(12) 0.0319(7) Uani 1.000000 .
H30a H -0.5590(10) 0.4230(3) 0.5057(7) 0.0478(11) Uiso 1.000000 GR
H30b H -0.6264(3) 0.3190(14) 0.4823(5) 0.0478(11) Uiso 1.000000 GR
H30c H -0.5524(9) 0.3176(13) 0.5407(3) 0.0478(11) Uiso 1.000000 GR
C12 C -0.0005(2) 0.2660(2) 0.27583(10) 0.0136(5) Uani 1.000000 .
C34 C -0.2409(2) -0.0866(2) 0.42078(10) 0.0164(5) Uani 1.000000 .
H34 H -0.2964(2) -0.1272(2) 0.43518(10) 0.0197(6) Uiso 1.000000 R
C36 C -0.0826(2) -0.0751(2) 0.37084(9) 0.0153(5) Uani 1.000000 .
H36 H -0.0298(2) -0.1073(2) 0.35126(9) 0.0183(6) Uiso 1.000000 R
N1 N 0.01243(17) 0.33759(16) 0.32058(8) 0.0133(4) Uani 1.000000 .
C16 C 0.1990(2) 0.5807(2) 0.31380(10) 0.0176(5) Uani 1.000000 .
H16 H 0.2787(2) 0.5990(2) 0.32089(10) 0.0212(6) Uiso 1.000000 R
C38 C -0.1730(2) -0.2583(2) 0.38106(11) 0.0201(6) Uani 1.000000 .
H38a H -0.2076(14) -0.2923(3) 0.4091(4) 0.0301(9) Uiso 1.000000 GR
H38b H -0.2212(12) -0.2722(2) 0.3467(3) 0.0301(9) Uiso 1.000000 GR
H38c H -0.0952(3) -0.2868(3) 0.3811(7) 0.0301(9) Uiso 1.000000 GR
C26 C -0.4484(2) 0.3099(2) 0.48184(10) 0.0193(5) Uani 1.000000 .
C19 C -0.0395(2) 0.5249(2) 0.28984(10) 0.0154(5) Uani 1.000000 .
C10 C -0.0200(2) 0.2252(2) 0.18078(10) 0.0187(6) Uani 1.000000 .
H10 H -0.0225(2) 0.2495(2) 0.14552(10) 0.0224(7) Uiso 1.000000 R
C09 C -0.0310(2) 0.1151(2) 0.18960(10) 0.0155(5) Uani 1.000000 .
C07 C -0.0071(2) 0.1551(2) 0.28555(10) 0.0133(5) Uani 1.000000 .
C06 C 0.2466(2) 0.0783(2) 0.32777(10) 0.0163(5) Uani 1.000000 .
H06 H 0.2197(2) 0.1168(2) 0.29635(10) 0.0195(6) Uiso 1.000000 R
C04 C 0.4020(2) -0.0188(2) 0.38341(11) 0.0220(6) Uani 1.000000 .
H04 H 0.4793(2) -0.0443(2) 0.38980(11) 0.0264(7) Uiso 1.000000 R
C24 C -0.3596(2) 0.24935(19) 0.40545(10) 0.0147(5) Uani 1.000000 .
C08 C -0.0226(2) 0.0816(2) 0.24302(10) 0.0159(5) Uani 1.000000 .
H08 H -0.0274(2) 0.0084(2) 0.25051(10) 0.0190(6) Uiso 1.000000 R
C17 C 0.1164(2) 0.6606(2) 0.29763(10) 0.0182(5) Uani 1.000000 .
C05 C 0.3613(2) 0.0393(2) 0.33683(11) 0.0205(6) Uani 1.000000 .
H05 H 0.4110(2) 0.0521(2) 0.31170(11) 0.0247(7) Uiso 1.000000 R
C01 C 0.1708(2) 0.06055(19) 0.36517(10) 0.0150(5) Uani 1.000000 .
C27 C -0.3381(2) 0.3024(2) 0.51419(10) 0.0189(5) Uani 1.000000 .
H27 H -0.3305(2) 0.3212(2) 0.55048(10) 0.0226(7) Uiso 1.000000 R
C14 C 0.0456(2) 0.44720(19) 0.30972(9) 0.0137(5) Uani 1.000000 .
C35 C -0.1655(2) -0.1390(2) 0.39082(10) 0.0157(5) Uani 1.000000 .
C29 C -0.3733(2) 0.2222(2) 0.34621(10) 0.0192(6) Uani 1.000000 .
H29a H -0.3595(15) 0.1465(3) 0.34205(10) 0.0288(8) Uiso 1.000000 GR
H29b H -0.4520(5) 0.2398(13) 0.32892(16) 0.0288(8) Uiso 1.000000 GR
H29c H -0.3172(10) 0.2629(10) 0.32990(17) 0.0288(8) Uiso 1.000000 GR
C18 C -0.0019(2) 0.6307(2) 0.28488(9) 0.0167(5) Uani 1.000000 .
H18 H -0.0577(2) 0.6832(2) 0.27261(9) 0.0201(6) Uiso 1.000000 R
C32 C -0.1546(2) 0.08924(19) 0.40886(9) 0.0134(5) Uani 1.000000 .
C20 C -0.1684(2) 0.4966(2) 0.27207(11) 0.0214(6) Uani 1.000000 .
H20a H -0.1856(4) 0.4948(14) 0.23331(11) 0.0321(9) Uiso 1.000000 GR
H20b H -0.1842(4) 0.4272(7) 0.2862(6) 0.0321(9) Uiso 1.000000 GR
H20c H -0.2170(2) 0.5500(8) 0.2854(6) 0.0321(9) Uiso 1.000000 GR
C37 C -0.0766(2) 0.03610(19) 0.37940(9) 0.0132(5) Uani 1.000000 .
C39 C 0.1113(2) 0.2270(2) 0.46186(10) 0.0206(6) Uani 1.000000 .
H39a H 0.0842(8) 0.1548(5) 0.4664(5) 0.0310(9) Uiso 1.000000 GR
H39b H 0.1880(4) 0.2247(12) 0.4513(3) 0.0310(9) Uiso 1.000000 GR
H39c H 0.1160(12) 0.2655(8) 0.4954(2) 0.0310(9) Uiso 1.000000 GR
C23 C -0.2487(2) 0.24122(19) 0.43913(9) 0.0126(5) Uani 1.000000 .
C22 C 0.1550(3) 0.7766(2) 0.29356(11) 0.0250(6) Uani 1.000000 .
H22a H 0.1646(16) 0.8095(5) 0.32865(17) 0.0375(9) Uiso 1.000000 GR
H22b H 0.2288(8) 0.7787(2) 0.2802(7) 0.0375(9) Uiso 1.000000 GR
H22c H 0.0962(8) 0.8152(4) 0.2692(6) 0.0375(9) Uiso 1.000000 GR
C21 C 0.2589(2) 0.3900(2) 0.33716(11) 0.0232(6) Uani 1.000000 .
H21a H 0.3337(4) 0.4148(7) 0.3295(7) 0.0348(9) Uiso 1.000000 GR
H21b H 0.2647(11) 0.3774(11) 0.37527(17) 0.0348(9) Uiso 1.000000 GR
H21c H 0.2377(8) 0.3242(5) 0.3179(5) 0.0348(9) Uiso 1.000000 GR
C41 C -0.1522(2) 0.4309(2) 0.40353(10) 0.0188(5) Uani 1.000000 .
H41a H -0.1749(2) 0.4280(2) 0.43869(10) 0.0282(8) Uiso 1.000000 R
H41b H -0.1221(2) 0.5014(2) 0.39767(10) 0.0282(8) Uiso 1.000000 R
H41c H -0.2197(2) 0.4162(2) 0.37647(10) 0.0282(8) Uiso 1.000000 R
C03 C 0.3271(2) -0.0387(2) 0.42038(11) 0.0218(6) Uani 1.000000 .
H03 H 0.3541(2) -0.0786(2) 0.45134(11) 0.0261(7) Uiso 1.000000 R

loop_
_atom_site_aniso_label
_atom_site_aniso_U_11
_atom_site_aniso_U_22
_atom_site_aniso_U_33
_atom_site_aniso_U_12
_atom_site_aniso_U_13
_atom_site_aniso_U_23
Ta1 0.01458(6) 0.01038(6) 0.01359(5) -0.00057(4) 0.00300(4) -0.00045(4)
P1 0.0133(3) 0.0107(3) 0.0141(3) 0.0007(2) 0.0028(2) 0.0011(2)
C40 0.0261(14) 0.0194(14) 0.0204(14) -0.0041(12) 0.0048(11) -0.0051(11)
C11 0.0186(13) 0.0143(13) 0.0183(13) -0.0021(11) 0.0026(10) 0.0028(10)
C28 0.0181(13) 0.0111(12) 0.0161(12) -0.0018(10) 0.0038(10) 0.0019(10)
C33 0.0164(13) 0.0157(13) 0.0171(13) 0.0023(10) 0.0050(10) 0.0007(10)
C31 0.0213(13) 0.0199(14) 0.0141(13) 0.0003(11) 0.0006(10) 0.0006(10)
C13 0.0219(14) 0.0196(14) 0.0196(13) -0.0005(11) 0.0001(11) -0.0033(11)
N2 0.0132(10) 0.0118(11) 0.0150(10) 0.0002(8) 0.0030(8) -0.0006(8)
C25 0.0149(12) 0.0164(14) 0.0189(13) 0.0006(10) 0.0001(10) 0.0022(10)
C15 0.0179(13) 0.0165(13) 0.0150(12) -0.0010(11) 0.0056(10) -0.0004(10)
C02 0.0207(13) 0.0151(13) 0.0201(13) 0.0009(11) 0.0057(11) 0.0021(11)
C30 0.0231(15) 0.0447(19) 0.0299(16) 0.0047(14) 0.0107(12) -0.0083(14)
C12 0.0095(12) 0.0137(13) 0.0177(13) 0.0003(10) 0.0026(10) -0.0011(10)
C34 0.0133(12) 0.0161(14) 0.0195(13) -0.0016(10) 0.0017(10) 0.0045(10)
C36 0.0134(12) 0.0178(13) 0.0141(12) 0.0027(10) 0.0007(9) -0.0011(10)
N1 0.0155(10) 0.0096(10) 0.0150(10) -0.0009(8) 0.0026(8) 0.0000(8)
C16 0.0163(13) 0.0197(14) 0.0175(13) -0.0036(11) 0.0047(10) -0.0029(11)
C38 0.0199(14) 0.0160(14) 0.0238(14) -0.0017(11) 0.0019(11) -0.0008(11)
C26 0.0187(13) 0.0180(14) 0.0230(13) 0.0007(11) 0.0085(10) -0.0002(11)
C19 0.0185(13) 0.0163(13) 0.0121(12) -0.0001(10) 0.0048(10) 0.0000(10)
C10 0.0214(13) 0.0203(14) 0.0142(13) 0.0005(11) 0.0020(10) 0.0012(10)
C09 0.0112(12) 0.0162(13) 0.0188(13) 0.0006(10) 0.0012(10) -0.0015(10)
C07 0.0106(12) 0.0137(13) 0.0155(12) 0.0016(10) 0.0015(9) 0.0031(10)
C06 0.0190(13) 0.0147(13) 0.0153(12) 0.0015(11) 0.0034(10) 0.0007(10)
C04 0.0150(13) 0.0211(15) 0.0293(15) 0.0056(11) 0.0024(11) 0.0001(12)
C24 0.0180(13) 0.0102(13) 0.0161(12) -0.0009(10) 0.0037(10) 0.0020(10)
C08 0.0134(12) 0.0135(13) 0.0204(13) 0.0010(10) 0.0019(10) 0.0007(10)
C17 0.0266(14) 0.0146(13) 0.0153(12) -0.0034(11) 0.0087(11) -0.0014(10)
C05 0.0193(13) 0.0189(14) 0.0251(14) -0.0013(11) 0.0086(11) -0.0010(11)
C01 0.0173(12) 0.0101(12) 0.0174(13) -0.0002(10) 0.0023(10) -0.0019(10)
C27 0.0250(14) 0.0178(14) 0.0148(12) -0.0008(11) 0.0065(10) -0.0014(10)
C14 0.0194(12) 0.0106(12) 0.0117(12) -0.0010(10) 0.0043(10) -0.0003(10)
C35 0.0150(12) 0.0147(13) 0.0158(12) 0.0006(10) -0.0022(10) 0.0028(10)
C29 0.0176(13) 0.0232(15) 0.0159(13) 0.0025(11) 0.0003(10) -0.0007(11)
C18 0.0231(14) 0.0151(14) 0.0126(12) 0.0051(11) 0.0049(10) 0.0019(10)
C32 0.0143(12) 0.0117(13) 0.0130(12) 0.0018(10) -0.0014(9) -0.0003(9)
C20 0.0191(13) 0.0216(15) 0.0227(14) -0.0006(11) 0.0011(11) 0.0040(11)
C37 0.0139(12) 0.0129(13) 0.0119(12) 0.0018(10) -0.0009(9) 0.0013(9)
C39 0.0187(13) 0.0229(14) 0.0192(13) 0.0029(11) -0.0003(11) -0.0038(11)
C23 0.0149(12) 0.0073(12) 0.0158(12) 0.0009(10) 0.0034(10) 0.0013(9)
C22 0.0313(16) 0.0163(14) 0.0291(15) -0.0047(12) 0.0100(12) -0.0004(11)
C21 0.0162(13) 0.0215(15) 0.0324(16) -0.0000(11) 0.0056(11) 0.0010(12)
C41 0.0211(13) 0.0142(13) 0.0222(14) -0.0003(11) 0.0069(11) 0.0020(11)
C03 0.0242(14) 0.0197(14) 0.0204(14) 0.0056(11) 0.0005(11) 0.0033(11)

loop_
_atom_type_symbol
_atom_type_scat_dispersion_real
_atom_type_scat_dispersion_imag
_atom_type_scat_Cromer_Mann_a1
_atom_type_scat_Cromer_Mann_a2
_atom_type_scat_Cromer_Mann_a3
_atom_type_scat_Cromer_Mann_a4
_atom_type_scat_Cromer_Mann_b1
_atom_type_scat_Cromer_Mann_b2
_atom_type_scat_Cromer_Mann_b3
_atom_type_scat_Cromer_Mann_b4
_atom_type_scat_Cromer_Mann_c
_atom_type_scat_source
_atom_type_scat_dispersion_source
H 0.00000 0.00000 0.49300 0.32291 0.14019 0.04081 10.51090 26.12570 3.14236 57.79970 0.0030380000826 'International Tables Volume C Table 6.1.1.4 (pp. 500-502)' 'Henke, Gullikson and Davis, At. Data and Nucl. Data Tables, 1993, 54, 2'
C 0.00347 0.00161 2.31000 1.02000 1.58860 0.86500 20.84390 10.20750 0.56870 51.65120 0.215599998832 'International Tables Volume C Table 6.1.1.4 (pp. 500-502)' 'Henke, Gullikson and Davis, At. Data and Nucl. Data Tables, 1993, 54, 2'
N 0.00653 0.00323 12.21260 3.13220 2.01250 1.16630 0.00570 9.89330 28.99750 0.58260 -11.5290002823 'International Tables Volume C Table 6.1.1.4 (pp. 500-502)' 'Henke, Gullikson and Davis, At. Data and Nucl. Data Tables, 1993, 54, 2'
P 0.10433 0.09670 6.43450 4.17910 1.78000 1.49080 1.90670 27.15700 0.52600 68.16450 1.11489999294 'International Tables Volume C Table 6.1.1.4 (pp. 500-502)' 'Henke, Gullikson and Davis, At. Data and Nucl. Data Tables, 1993, 54, 2'
Ta -0.58456 6.58086 29.20240 15.22930 14.51350 4.76492 1.77333 9.37046 0.29598 63.36440 9.24353981018 'International Tables Volume C Table 6.1.1.4 (pp. 500-502)' 'Henke, Gullikson and Davis, At. Data and Nucl. Data Tables, 1993, 54, 2'

loop_
_geom_angle_atom_site_label_1
_geom_angle_atom_site_label_2
_geom_angle_atom_site_label_3
_geom_angle
C40 Ta1 P1 136.61(7)
N2 Ta1 P1 73.49(5)
N2 Ta1 C40 137.01(9)
N1 Ta1 P1 72.37(6)
N1 Ta1 C40 99.56(9)
N1 Ta1 N2 121.60(7)
C14 Ta1 P1 97.09(5)
C14 Ta1 C40 75.35(8)
C14 Ta1 N2 140.76(7)
C14 Ta1 N1 26.31(7)
C39 Ta1 P1 74.86(7)
C39 Ta1 C40 76.37(10)
C39 Ta1 N2 88.29(9)
C39 Ta1 N1 125.14(9)
C39 Ta1 C14 126.77(8)
C41 Ta1 P1 143.73(7)
C41 Ta1 C40 79.07(10)
C41 Ta1 N2 82.20(8)
C41 Ta1 N1 99.49(8)
C41 Ta1 C14 84.90(8)
C41 Ta1 C39 131.68(9)
C07 P1 Ta1 100.98(8)
C01 P1 Ta1 124.10(8)
C01 P1 C07 104.62(11)
C37 P1 Ta1 104.02(8)
C37 P1 C07 113.79(11)
C37 P1 C01 109.39(11)
H40a C40 Ta1 109.5
H40b C40 Ta1 109.5
H40b C40 H40a 109.5
H40c C40 Ta1 109.5
H40c C40 H40a 109.5
H40c C40 H40b 109.5
C12 C11 H11 120.05(14)
C10 C11 H11 120.05(15)
C10 C11 C12 119.9(2)
C27 C28 C31 119.9(2)
C23 C28 C31 121.0(2)
C23 C28 C27 119.2(2)
C34 C33 H33 119.35(15)
C32 C33 H33 119.35(14)
C32 C33 C34 121.3(2)
H31a C31 C28 109.5
H31b C31 C28 109.5
H31b C31 H31a 109.5
H31c C31 C28 109.5
H31c C31 H31a 109.5
H31c C31 H31b 109.5
H13b C13 H13a 109.5
H13c C13 H13a 109.5
H13c C13 H13b 109.5
C09 C13 H13a 109.5
C09 C13 H13b 109.5
C09 C13 H13c 109.5
C32 N2 Ta1 127.77(15)
C23 N2 Ta1 121.38(15)
C23 N2 C32 110.83(19)
C26 C25 H25 119.07(15)
C24 C25 H25 119.07(14)
C24 C25 C26 121.9(2)
C14 C15 C16 118.6(2)
C21 C15 C16 120.1(2)
C21 C15 C14 121.3(2)
C01 C02 H02 119.88(15)
C03 C02 H02 119.88(15)
C03 C02 C01 120.2(2)
H30b C30 H30a 109.5
H30c C30 H30a 109.5
H30c C30 H30b 109.5
C26 C30 H30a 109.5
C26 C30 H30b 109.5
C26 C30 H30c 109.5
N1 C12 C11 123.5(2)
C07 C12 C11 117.9(2)
C07 C12 N1 118.6(2)
H34 C34 C33 118.72(15)
C35 C34 C33 122.6(2)
C35 C34 H34 118.72(14)
C35 C36 H36 119.11(15)
C37 C36 H36 119.11(14)
C37 C36 C35 121.8(2)
C12 N1 Ta1 129.44(16)
C14 N1 Ta1 114.76(14)
C14 N1 C12 115.77(19)
H16 C16 C15 119.01(15)
C17 C16 C15 122.0(2)
C17 C16 H16 119.01(15)
H38b C38 H38a 109.5
H38c C38 H38a 109.5
H38c C38 H38b 109.5
C35 C38 H38a 109.5
C35 C38 H38b 109.5
C35 C38 H38c 109.5
C30 C26 C25 120.7(2)
C27 C26 C25 117.9(2)
C27 C26 C30 121.4(2)
C18 C19 C14 118.1(2)
C20 C19 C14 122.3(2)
C20 C19 C18 119.6(2)
H10 C10 C11 118.58(15)
C09 C10 C11 122.8(2)
C09 C10 H10 118.58(15)
C10 C09 C13 121.0(2)
C08 C09 C13 122.1(2)
C08 C09 C10 116.9(2)
C12 C07 P1 111.67(18)
C08 C07 P1 126.92(19)
C08 C07 C12 120.9(2)
C05 C06 H06 119.55(15)
C01 C06 H06 119.55(14)
C01 C06 C05 120.9(2)
C05 C04 H04 120.15(15)
C03 C04 H04 120.15(15)
C03 C04 C05 119.7(2)
C29 C24 C25 119.9(2)
C23 C24 C25 119.3(2)
C23 C24 C29 120.9(2)
C07 C08 C09 121.5(2)
H08 C08 C09 119.25(15)
H08 C08 C07 119.25(14)
C18 C17 C16 118.1(2)
C22 C17 C16 120.4(2)
C22 C17 C18 121.5(2)
C04 C05 C06 120.0(2)
H05 C05 C06 120.00(15)
H05 C05 C04 120.00(15)
C02 C01 P1 120.81(19)
C06 C01 P1 120.41(19)
C06 C01 C02 118.5(2)
C26 C27 C28 122.0(2)
H27 C27 C28 118.99(14)
H27 C27 C26 118.99(15)
C15 C14 Ta1 110.08(16)
N1 C14 Ta1 38.94(10)
N1 C14 C15 117.9(2)
C19 C14 Ta1 115.16(16)
C19 C14 C15 120.7(2)
C19 C14 N1 121.5(2)
C36 C35 C34 116.6(2)
C38 C35 C34 121.5(2)
C38 C35 C36 121.8(2)
H29a C29 C24 109.5
H29b C29 C24 109.5
H29b C29 H29a 109.5
H29c C29 C24 109.5
H29c C29 H29a 109.5
H29c C29 H29b 109.5
C17 C18 C19 122.3(2)
H18 C18 C19 118.84(15)
H18 C18 C17 118.84(15)
N2 C32 C33 123.2(2)
C37 C32 C33 116.2(2)
C37 C32 N2 120.6(2)
H20a C20 C19 109.5
H20b C20 C19 109.5
H20b C20 H20a 109.5
H20c C20 C19 109.5
H20c C20 H20a 109.5
H20c C20 H20b 109.5
C36 C37 P1 125.49(19)
C32 C37 P1 113.05(18)
C32 C37 C36 121.5(2)
H39a C39 Ta1 109.5
H39b C39 Ta1 109.5
H39b C39 H39a 109.5
H39c C39 Ta1 109.5
H39c C39 H39a 109.5
H39c C39 H39b 109.5
N2 C23 C28 121.8(2)
C24 C23 C28 119.7(2)
C24 C23 N2 118.4(2)
H22a C22 C17 109.5
H22b C22 C17 109.5
H22b C22 H22a 109.5
H22c C22 C17 109.5
H22c C22 H22a 109.5
H22c C22 H22b 109.5
H21a C21 C15 109.5
H21b C21 C15 109.5
H21b C21 H21a 109.5
H21c C21 C15 109.5
H21c C21 H21a 109.5
H21c C21 H21b 109.5
H41a C41 Ta1 109.5
H41b C41 Ta1 109.5
H41b C41 H41a 109.5
H41c C41 Ta1 109.5
H41c C41 H41a 109.5
H41c C41 H41b 109.5
C04 C03 C02 120.6(2)
H03 C03 C02 119.70(15)
H03 C03 C04 119.70(15)

loop_
_geom_bond_atom_site_label_1
_geom_bond_atom_site_label_2
_geom_bond_distance
Ta1 P1 2.6035(10)
Ta1 C40 2.208(3)
Ta1 N2 2.136(2)
Ta1 N1 2.055(2)
Ta1 C14 2.969(2)
Ta1 C39 2.220(3)
Ta1 C41 2.193(3)
P1 C07 1.799(2)
P1 C01 1.818(3)
P1 C37 1.776(2)
C40 H40a 0.9600
C40 H40b 0.9600
C40 H40c 0.9600
C11 H11 0.9300
C11 C12 1.403(3)
C11 C10 1.383(4)
C28 C31 1.512(3)
C28 C27 1.396(3)
C28 C23 1.396(3)
C33 H33 0.9300
C33 C34 1.382(4)
C33 C32 1.409(3)
C31 H31a 0.9600
C31 H31b 0.9600
C31 H31c 0.9600
C13 H13a 0.9600
C13 H13b 0.9600
C13 H13c 0.9600
C13 C09 1.505(3)
N2 C32 1.418(3)
N2 C23 1.446(3)
C25 H25 0.9300
C25 C26 1.392(4)
C25 C24 1.389(3)
C15 C16 1.392(4)
C15 C14 1.406(3)
C15 C21 1.498(4)
C02 H02 0.9300
C02 C01 1.401(3)
C02 C03 1.384(4)
C30 H30a 0.9600
C30 H30b 0.9600
C30 H30c 0.9600
C30 C26 1.515(3)
C12 N1 1.420(3)
C12 C07 1.400(4)
C34 H34 0.9300
C34 C35 1.396(3)
C36 H36 0.9300
C36 C35 1.392(3)
C36 C37 1.395(4)
N1 C14 1.449(3)
C16 H16 0.9300
C16 C17 1.385(4)
C38 H38a 0.9600
C38 H38b 0.9600
C38 H38c 0.9600
C38 C35 1.500(4)
C26 C27 1.390(4)
C19 C14 1.403(3)
C19 C18 1.393(4)
C19 C20 1.513(3)
C10 H10 0.9300
C10 C09 1.393(4)
C09 C08 1.391(3)
C07 C08 1.392(3)
C06 H06 0.9300
C06 C05 1.384(3)
C06 C01 1.397(3)
C04 H04 0.9300
C04 C05 1.387(4)
C04 C03 1.385(4)
C24 C29 1.506(3)
C24 C23 1.411(3)
C08 H08 0.9300
C17 C18 1.392(4)
C17 C22 1.514(4)
C05 H05 0.9300
C27 H27 0.9300
C29 H29a 0.9600
C29 H29b 0.9600
C29 H29c 0.9600
C18 H18 0.9300
C32 C37 1.413(3)
C20 H20a 0.9600
C20 H20b 0.9600
C20 H20c 0.9600
C39 H39a 0.9600
C39 H39b 0.9600
C39 H39c 0.9600
C22 H22a 0.9600
C22 H22b 0.9600
C22 H22c 0.9600
C21 H21a 0.9600
C21 H21b 0.9600
C21 H21c 0.9600
C41 H41a 0.9600
C41 H41b 0.9600
C41 H41c 0.9600
C03 H03 0.9300
